data_7041636
loop_
_publ_author_name
'Tomaschautzky, Janek'
'Neumann, Beate'
'Stammler, Hans-Georg'
'Mix, Andreas'
'Mitzel, Norbert W.'

_publ_section_title
;
 Tridentate Lewis-acids based on triphenylsilane.
;
_journal_issue 5
_journal_name_full 'Dalton transactions (Cambridge, England : 2003)'
_journal_page_first 1645
_journal_page_last 1659
_journal_paper_doi 10.1039/c6dt04293g
_journal_volume 46
_journal_year 2017
_chemical_formula_moiety 'C24 H33 F Si4'
_chemical_formula_sum 'C24 H33 F Si4'
_chemical_formula_weight 452.86
_chemical_name_systematic
;
 ?
;
_space_group_crystal_system monoclinic
_space_group_IT_number 14
_space_group_name_Hall '-P 2yn'
_space_group_name_H-M_alt 'P 1 21/n 1'
_symmetry_space_group_name_Hall '-P 2yn'
_symmetry_space_group_name_H-M 'P 1 21/n 1'
_atom_sites_solution_hydrogens mixed
_atom_sites_solution_primary direct
_audit_creation_date 2014-09-23
_audit_creation_method
;
  Olex2 1.2-ac2
  (compiled 2012.03.27 svn.r2268, GUI svn.r4156)
;
_audit_update_record
;
2016-10-28 deposited with the CCDC.
2017-01-06 downloaded from the CCDC.
;
_cell_angle_alpha 90
_cell_angle_beta 105.035(2)
_cell_angle_gamma 90
_cell_formula_units_Z 8
_cell_length_a 18.3989(4)
_cell_length_b 13.8715(3)
_cell_length_c 21.2423(5)
_cell_measurement_reflns_used 75694
_cell_measurement_temperature 100.00(11)
_cell_measurement_theta_max 27.8190
_cell_measurement_theta_min 1.8510
_cell_volume 5235.9(2)
_computing_cell_refinement
;
CrysAlisPro, Agilent Technologies,
Version 1.171.37.34 (release 22-05-2014 CrysAlis171 .NET)
(compiled May 22 2014,16:03:01)
;
_computing_data_collection
;
CrysAlisPro, Agilent Technologies,
Version 1.171.37.34 (release 22-05-2014 CrysAlis171 .NET)
(compiled May 22 2014,16:03:01)
;
_computing_data_reduction
;
CrysAlisPro, Agilent Technologies,
Version 1.171.37.34 (release 22-05-2014 CrysAlis171 .NET)
(compiled May 22 2014,16:03:01)
;
_computing_molecular_graphics
;
O. V. Dolomanov, L. J. Bourhis, R. J. Gildea, J. A. K. Howard and H. Puschmann,
OLEX2: a complete structure solution, refinement and analysis program.
J. Appl. Cryst. (2009). 42, 339-341.
;
_computing_publication_material
;
O. V. Dolomanov, L. J. Bourhis, R. J. Gildea, J. A. K. Howard and H. Puschmann,
OLEX2: a complete structure solution, refinement and analysis program.
J. Appl. Cryst. (2009). 42, 339-341.
;
_computing_structure_refinement
;
SHELXL, G.M. Sheldrick, Acta Cryst.
(2008). A64, 112-122
;
_computing_structure_solution
;
SHELXS, G.M. Sheldrick, Acta Cryst.
(2008). A64, 112-122
;
_diffrn_ambient_environment N~2~
_diffrn_ambient_temperature 100.00(11)
_diffrn_detector 'CCD plate'
_diffrn_detector_area_resol_mean 8.0951
_diffrn_detector_type Eos
_diffrn_measured_fraction_theta_full 0.9993
_diffrn_measured_fraction_theta_max 0.9495
_diffrn_measurement_details
;
#__ type_ start__ end____ width___ exp.time_
  1 omega    2.00   74.00   1.0000    9.3400
omega____ theta____ kappa____ phi______ frames
    -       16.2989 -125.0000  -52.8226 72

#__ type_ start__ end____ width___ exp.time_
  2 omega  -53.00   38.00   1.0000    9.3400
omega____ theta____ kappa____ phi______ frames
    -       16.2989  -57.0000  150.0000 91

#__ type_ start__ end____ width___ exp.time_
  3 omega  -14.00   86.00   1.0000    9.3400
omega____ theta____ kappa____ phi______ frames
    -       16.2989   77.0000   30.0000 100

#__ type_ start__ end____ width___ exp.time_
  4 omega   -5.00   85.00   1.0000    9.3400
omega____ theta____ kappa____ phi______ frames
    -       16.2989   57.0000  150.0000 90

#__ type_ start__ end____ width___ exp.time_
  5 omega  -53.00   38.00   1.0000    9.3400
omega____ theta____ kappa____ phi______ frames
    -       16.2989  -57.0000    0.0000 91

#__ type_ start__ end____ width___ exp.time_
  6 omega  -14.00   86.00   1.0000    9.3400
omega____ theta____ kappa____ phi______ frames
    -       16.2989   77.0000 -120.0000 100

#__ type_ start__ end____ width___ exp.time_
  7 omega  -28.00   89.00   1.0000    9.3400
omega____ theta____ kappa____ phi______ frames
    -       16.2989   19.0000    0.0000 117

#__ type_ start__ end____ width___ exp.time_
  8 omega  -38.00   52.00   1.0000    9.3400
omega____ theta____ kappa____ phi______ frames
    -      -16.3771   57.0000  -90.0000 90

#__ type_ start__ end____ width___ exp.time_
  9 omega  -78.00   -6.00   1.0000    9.3400
omega____ theta____ kappa____ phi______ frames
    -      -16.3771  131.0000    1.9200 72

#__ type_ start__ end____ width___ exp.time_
 10 omega   -5.00   85.00   1.0000    9.3400
omega____ theta____ kappa____ phi______ frames
    -       16.2989   57.0000    0.0000 90

#__ type_ start__ end____ width___ exp.time_
 11 omega    4.00   76.00   1.0000    9.3400
omega____ theta____ kappa____ phi______ frames
    -       16.2989 -128.0000   54.4389 72

#__ type_ start__ end____ width___ exp.time_
 12 omega   35.00   92.00   1.0000    9.3400
omega____ theta____ kappa____ phi______ frames
    -       16.2989  178.0000 -180.0000 57

#__ type_ start__ end____ width___ exp.time_
 13 omega  -53.00   38.00   1.0000    9.3400
omega____ theta____ kappa____ phi______ frames
    -       16.2989  -57.0000  -90.0000 91

#__ type_ start__ end____ width___ exp.time_
 14 omega  -83.00  -10.00   1.0000    9.3400
omega____ theta____ kappa____ phi______ frames
    -      -16.3771  139.0000  114.6111 73

#__ type_ start__ end____ width___ exp.time_
 15 omega  -84.00  -11.00   1.0000    9.3400
omega____ theta____ kappa____ phi______ frames
    -      -16.3771  141.0000   88.0319 73

#__ type_ start__ end____ width___ exp.time_
 16 omega  -20.00   26.00   1.0000    9.3400
omega____ theta____ kappa____ phi______ frames
    -      -16.3771  -99.0000 -120.0000 46

#__ type_ start__ end____ width___ exp.time_
 17 omega  -53.00   38.00   1.0000    9.3400
omega____ theta____ kappa____ phi______ frames
    -       16.2989  -57.0000  -60.0000 91

#__ type_ start__ end____ width___ exp.time_
 18 omega  -57.00   27.00   1.0000    9.3400
omega____ theta____ kappa____ phi______ frames
    -       16.2989    0.0000 -180.0000 84

#__ type_ start__ end____ width___ exp.time_
 19 omega  -85.00    5.00   1.0000    9.3400
omega____ theta____ kappa____ phi______ frames
    -      -16.3771  -57.0000   30.0000 90
;
_diffrn_measurement_device 'four-circle diffractometer'
_diffrn_measurement_device_type 'SuperNova, Single source at offset, Eos'
_diffrn_measurement_method '\w scans'
_diffrn_orient_matrix_UB_11 0.0287328000
_diffrn_orient_matrix_UB_12 0.0346238000
_diffrn_orient_matrix_UB_13 0.0115550000
_diffrn_orient_matrix_UB_21 -0.0276140000
_diffrn_orient_matrix_UB_22 0.0346960000
_diffrn_orient_matrix_UB_23 0.0020781000
_diffrn_orient_matrix_UB_31 0.0025496000
_diffrn_orient_matrix_UB_32 -0.0145325000
_diffrn_orient_matrix_UB_33 0.0325014000
_diffrn_radiation_monochromator mirror
_diffrn_radiation_probe x-ray
_diffrn_radiation_type 'Mo K\a'
_diffrn_radiation_wavelength 0.71073
_diffrn_reflns_av_R_equivalents 0.0411
_diffrn_reflns_av_unetI/netI 0.0168
_diffrn_reflns_Laue_measured_fraction_full 1.000
_diffrn_reflns_Laue_measured_fraction_max 0.995
_diffrn_reflns_limit_h_max 23
_diffrn_reflns_limit_h_min -23
_diffrn_reflns_limit_k_max 17
_diffrn_reflns_limit_k_min -17
_diffrn_reflns_limit_l_max 26
_diffrn_reflns_limit_l_min -27
_diffrn_reflns_number 155423
_diffrn_reflns_point_group_measured_fraction_full 1.000
_diffrn_reflns_point_group_measured_fraction_max 0.995
_diffrn_reflns_theta_full 25.242
_diffrn_reflns_theta_max 27.000
_diffrn_reflns_theta_min 1.700
_diffrn_source 'SuperNova (Mo) X-ray Source'
_exptl_absorpt_coefficient_mu 0.243
_exptl_absorpt_correction_T_max 1.00000
_exptl_absorpt_correction_T_min 0.54421
_exptl_absorpt_correction_type multi-scan
_exptl_absorpt_process_details
;
CrysAlisPro, Agilent Technologies,
Version 1.171.37.34 (release 22-05-2014 CrysAlis171 .NET)
(compiled May 22 2014,16:03:01)
Empirical absorption correction using spherical harmonics,
 implemented in SCALE3 ABSPACK scaling algorithm.
Empirical absorption correction using spherical harmonics,
 implemented in SCALE3 ABSPACK scaling algorithm.
;
_exptl_crystal_colour 'clear colourless'
_exptl_crystal_colour_lustre clear
_exptl_crystal_colour_primary colourless
_exptl_crystal_density_diffrn 1.149
_exptl_crystal_description fragment
_exptl_crystal_F_000 1936
_exptl_crystal_size_max 0.6848
_exptl_crystal_size_mid 0.4239
_exptl_crystal_size_min 0.1424
_refine_diff_density_max 0.525
_refine_diff_density_min -0.732
_refine_diff_density_rms 0.233
_refine_ls_extinction_method none
_refine_ls_goodness_of_fit_ref 1.200
_refine_ls_hydrogen_treatment mixed
_refine_ls_matrix_type full
_refine_ls_number_parameters 568
_refine_ls_number_reflns 11387
_refine_ls_number_restraints 0
_refine_ls_restrained_S_all 1.200
_refine_ls_R_factor_all 0.0406
_refine_ls_R_factor_gt 0.0322
_refine_ls_shift/su_max 0.001
_refine_ls_shift/su_mean 0.000
_refine_ls_structure_factor_coef Fsqd
_refine_ls_weighting_details
;
 w=1/[\s^2^(Fo^2^)+(0.0604P)^2^+1.7027P]
 where P=(Fo^2^+2Fc^2^)/3
;
_refine_ls_weighting_scheme calc
_refine_ls_wR_factor_gt 0.0986
_refine_ls_wR_factor_ref 0.1125
_reflns_Friedel_coverage 0.000
_reflns_number_gt 10247
_reflns_number_total 11387
_reflns_threshold_expression 'I > 2\s(I)'
_cod_data_source_file c6dt04293g2.cif
_cod_data_source_block toma17_5
_cod_depositor_comments 'Adding full bibliography for 7041624--7041640.cif.'
_cod_database_code 7041636
_chemical_oxdiff_formula 'C24 H13 F Si4'
_reflns_odcompleteness_completeness 99.93
_reflns_odcompleteness_iscentric 1
_reflns_odcompleteness_theta 26.32
_shelx_space_group_comment
;
The symmetry employed for this shelxl refinement is uniquely defined
by the following loop, which should always be used as a source of
symmetry information in preference to the above space-group names.
They are only intended as comments.
;
_shelxl_version_number 2013-2

loop_
_space_group_symop_operation_xyz
'x, y, z'
'-x+1/2, y+1/2, -z+1/2'
'-x, -y, -z'
'x-1/2, -y-1/2, z-1/2'

loop_
_atom_site_label
_atom_site_type_symbol
_atom_site_fract_x
_atom_site_fract_y
_atom_site_fract_z
_atom_site_U_iso_or_equiv
_atom_site_adp_type
_atom_site_occupancy
_atom_site_site_symmetry_order
_atom_site_calc_flag
_atom_site_refinement_flags_posn
_atom_site_refinement_flags_adp
_atom_site_refinement_flags_occupancy
_atom_site_disorder_assembly
_atom_site_disorder_group
Si1 Si 0.02365(2) 0.77109(3) 0.51771(2) 0.01508(9) Uani 1 1 d . . . . .
Si2 Si -0.15517(2) 0.68792(3) 0.42348(2) 0.02686(11) Uani 1 1 d . . . . .
H2 H -0.0888(13) 0.6377(16) 0.4303(11) 0.044(6) Uiso 1 1 d . . . . .
Si3 Si 0.10626(2) 0.69066(3) 0.68484(2) 0.02014(10) Uani 1 1 d . . . . .
H3 H 0.1484(11) 0.7050(14) 0.7505(9) 0.030(5) Uiso 1 1 d . . . . .
Si4 Si 0.14125(2) 0.63034(3) 0.44377(2) 0.02353(11) Uani 1 1 d . . . . .
H4 H 0.1661(11) 0.6466(14) 0.5094(9) 0.029(5) Uiso 1 1 d . . . . .
F1 F 0.02859(5) 0.65812(6) 0.53397(4) 0.02154(19) Uani 1 1 d . . . . .
C1 C -0.06927(8) 0.81542(10) 0.52736(7) 0.0168(3) Uani 1 1 d . . . . .
C2 C -0.14025(8) 0.77817(10) 0.49177(7) 0.0180(3) Uani 1 1 d . . . . .
C3 C -0.20527(8) 0.81412(11) 0.50629(7) 0.0202(3) Uani 1 1 d . . . . .
H3A H -0.2518 0.7895 0.4840 0.024 Uiso 1 1 calc R U . . .
C4 C -0.20246(8) 0.88530(11) 0.55286(7) 0.0210(3) Uani 1 1 d . . . . .
H4A H -0.2466 0.9081 0.5611 0.025 Uiso 1 1 calc R U . . .
C5 C -0.13383(8) 0.92188(11) 0.58685(7) 0.0208(3) Uani 1 1 d . . . . .
H5 H -0.1314 0.9698 0.6180 0.025 Uiso 1 1 calc R U . . .
C6 C -0.06815(8) 0.88665(11) 0.57427(7) 0.0187(3) Uani 1 1 d . . . . .
H6A H -0.0221 0.9112 0.5978 0.022 Uiso 1 1 calc R U . . .
C7 C -0.18271(11) 0.75147(17) 0.34347(9) 0.0411(5) Uani 1 1 d . . . . .
H7A H -0.1875 0.7055 0.3089 0.062 Uiso 1 1 calc R U . . .
H7B H -0.1448 0.7980 0.3413 0.062 Uiso 1 1 calc R U . . .
H7C H -0.2300 0.7836 0.3391 0.062 Uiso 1 1 calc R U . . .
C8 C -0.23298(11) 0.60474(14) 0.42871(13) 0.0448(5) Uani 1 1 d . . . . .
H8A H -0.2789 0.6406 0.4225 0.067 Uiso 1 1 calc R U . . .
H8B H -0.2211 0.5745 0.4708 0.067 Uiso 1 1 calc R U . . .
H8C H -0.2390 0.5563 0.3955 0.067 Uiso 1 1 calc R U . . .
C9 C 0.10088(8) 0.83318(10) 0.57894(7) 0.0157(3) Uani 1 1 d . . . . .
C10 C 0.13080(8) 0.80330(11) 0.64443(7) 0.0175(3) Uani 1 1 d . . . . .
C11 C 0.18224(8) 0.86500(12) 0.68586(7) 0.0219(3) Uani 1 1 d . . . . .
H11 H 0.2022 0.8467 0.7290 0.026 Uiso 1 1 calc R U . . .
C12 C 0.20452(9) 0.95233(12) 0.66488(8) 0.0238(3) Uani 1 1 d . . . . .
H12 H 0.2383 0.9917 0.6938 0.029 Uiso 1 1 calc R U . . .
C13 C 0.17625(8) 0.98039(11) 0.60074(8) 0.0214(3) Uani 1 1 d . . . . .
H13 H 0.1914 1.0382 0.5860 0.026 Uiso 1 1 calc R U . . .
C14 C 0.12492(8) 0.92113(11) 0.55865(7) 0.0176(3) Uani 1 1 d . . . . .
H14 H 0.1058 0.9404 0.5156 0.021 Uiso 1 1 calc R U . . .
C15 C 0.00454(9) 0.68619(13) 0.68391(8) 0.0259(3) Uani 1 1 d . . . . .
H15A H -0.0250 0.6725 0.6405 0.039 Uiso 1 1 calc R U . . .
H15B H -0.0104 0.7472 0.6978 0.039 Uiso 1 1 calc R U . . .
H15C H -0.0033 0.6365 0.7129 0.039 Uiso 1 1 calc R U . . .
C16 C 0.13801(9) 0.57381(12) 0.65793(9) 0.0291(4) Uani 1 1 d . . . . .
H16A H 0.1255 0.5223 0.6835 0.044 Uiso 1 1 calc R U . . .
H16B H 0.1915 0.5754 0.6637 0.044 Uiso 1 1 calc R U . . .
H16C H 0.1134 0.5634 0.6127 0.044 Uiso 1 1 calc R U . . .
C17 C 0.03511(8) 0.79158(11) 0.43392(7) 0.0178(3) Uani 1 1 d . . . . .
C18 C 0.08515(8) 0.73913(11) 0.40551(7) 0.0207(3) Uani 1 1 d . . . . .
C19 C 0.09044(10) 0.76780(13) 0.34364(8) 0.0278(4) Uani 1 1 d . . . . .
H19 H 0.1226 0.7343 0.3242 0.033 Uiso 1 1 calc R U . . .
C20 C 0.04924(10) 0.84467(14) 0.31031(8) 0.0299(4) Uani 1 1 d . . . . .
H20 H 0.0542 0.8619 0.2693 0.036 Uiso 1 1 calc R U . . .
C21 C 0.00101(10) 0.89535(12) 0.33812(8) 0.0272(4) Uani 1 1 d . . . . .
H21 H -0.0268 0.9468 0.3161 0.033 Uiso 1 1 calc R U . . .
C22 C -0.00561(9) 0.86879(11) 0.39940(7) 0.0215(3) Uani 1 1 d . . . . .
H22 H -0.0380 0.9033 0.4181 0.026 Uiso 1 1 calc R U . . .
C23 C 0.07961(11) 0.52193(13) 0.42543(11) 0.0380(4) Uani 1 1 d . . . . .
H23A H 0.0602 0.5156 0.3791 0.057 Uiso 1 1 calc R U . . .
H23B H 0.0386 0.5288 0.4453 0.057 Uiso 1 1 calc R U . . .
H23C H 0.1083 0.4656 0.4424 0.057 Uiso 1 1 calc R U . . .
C24 C 0.22470(11) 0.61216(14) 0.41035(10) 0.0366(4) Uani 1 1 d . . . . .
H24A H 0.2531 0.5576 0.4312 0.055 Uiso 1 1 calc R U . . .
H24B H 0.2558 0.6687 0.4184 0.055 Uiso 1 1 calc R U . . .
H24C H 0.2080 0.6008 0.3643 0.055 Uiso 1 1 calc R U . . .
Si5 Si 0.52618(2) 0.77883(3) 0.54314(2) 0.01518(9) Uani 1 1 d . . . . .
Si6 Si 0.40965(2) 0.74679(3) 0.65215(2) 0.01918(10) Uani 1 1 d . . . . .
H6 H 0.4811(11) 0.7032(14) 0.6615(9) 0.027(5) Uiso 1 1 d . . . . .
Si7 Si 0.70098(2) 0.69713(3) 0.64327(2) 0.02421(11) Uani 1 1 d . . . . .
H7 H 0.6923(12) 0.6807(15) 0.5781(10) 0.038(6) Uiso 1 1 d . . . . .
Si8 Si 0.51643(3) 0.62492(4) 0.40533(3) 0.03876(15) Uani 1 1 d . . . . .
H8 H 0.4435(11) 0.6206(14) 0.4232(10) 0.034(5) Uiso 1 1 d . . . . .
F2 F 0.53523(5) 0.66510(6) 0.55628(4) 0.02115(19) Uani 1 1 d . . . . .
C25 C 0.42363(8) 0.80940(10) 0.52340(7) 0.0166(3) Uani 1 1 d . . . . .
C26 C 0.37678(8) 0.79314(10) 0.56599(7) 0.0172(3) Uani 1 1 d . . . . .
C27 C 0.30001(8) 0.81621(11) 0.54398(7) 0.0195(3) Uani 1 1 d . . . . .
H27 H 0.2687 0.8047 0.5712 0.023 Uiso 1 1 calc R U . . .
C28 C 0.26937(8) 0.85567(11) 0.48277(8) 0.0219(3) Uani 1 1 d . . . . .
H28 H 0.2184 0.8706 0.4696 0.026 Uiso 1 1 calc R U . . .
C29 C 0.31519(9) 0.87260(11) 0.44151(7) 0.0225(3) Uani 1 1 d . . . . .
H29 H 0.2953 0.8996 0.4006 0.027 Uiso 1 1 calc R U . . .
C30 C 0.39115(8) 0.84896(11) 0.46157(7) 0.0196(3) Uani 1 1 d . . . . .
H30 H 0.4213 0.8596 0.4333 0.024 Uiso 1 1 calc R U . . .
C31 C 0.34176(10) 0.65500(13) 0.66661(9) 0.0298(4) Uani 1 1 d . . . . .
H31A H 0.3600 0.6286 0.7096 0.045 Uiso 1 1 calc R U . . .
H31B H 0.3366 0.6043 0.6350 0.045 Uiso 1 1 calc R U . . .
H31C H 0.2937 0.6848 0.6627 0.045 Uiso 1 1 calc R U . . .
C32 C 0.41591(10) 0.84772(13) 0.71146(8) 0.0279(3) Uani 1 1 d . . . . .
H32A H 0.3673 0.8772 0.7052 0.042 Uiso 1 1 calc R U . . .
H32B H 0.4513 0.8948 0.7046 0.042 Uiso 1 1 calc R U . . .
H32C H 0.4323 0.8231 0.7551 0.042 Uiso 1 1 calc R U . . .
C33 C 0.58222(8) 0.84430(11) 0.61686(7) 0.0172(3) Uani 1 1 d . . . . .
C34 C 0.65359(9) 0.81380(11) 0.65571(7) 0.0211(3) Uani 1 1 d . . . . .
C35 C 0.69095(10) 0.87454(13) 0.70652(8) 0.0301(4) Uani 1 1 d . . . . .
H35 H 0.7375 0.8556 0.7327 0.036 Uiso 1 1 calc R U . . .
C36 C 0.66087(10) 0.96182(13) 0.71912(8) 0.0325(4) Uani 1 1 d . . . . .
H36 H 0.6873 1.0004 0.7532 0.039 Uiso 1 1 calc R U . . .
C37 C 0.59189(10) 0.99154(12) 0.68123(8) 0.0267(3) Uani 1 1 d . . . . .
H37 H 0.5715 1.0501 0.6895 0.032 Uiso 1 1 calc R U . . .
C38 C 0.55310(8) 0.93288(11) 0.63047(7) 0.0206(3) Uani 1 1 d . . . . .
H38 H 0.5066 0.9530 0.6049 0.025 Uiso 1 1 calc R U . . .
C39 C 0.66025(10) 0.59377(13) 0.67849(9) 0.0309(4) Uani 1 1 d . . . . .
H39A H 0.6788 0.5344 0.6653 0.046 Uiso 1 1 calc R U . . .
H39B H 0.6064 0.5953 0.6631 0.046 Uiso 1 1 calc R U . . .
H39C H 0.6746 0.5983 0.7252 0.046 Uiso 1 1 calc R U . . .
C40 C 0.80413(10) 0.70397(15) 0.68253(11) 0.0411(5) Uani 1 1 d . . . . .
H40A H 0.8124 0.7088 0.7289 0.062 Uiso 1 1 calc R U . . .
H40B H 0.8248 0.7596 0.6666 0.062 Uiso 1 1 calc R U . . .
H40C H 0.8283 0.6470 0.6722 0.062 Uiso 1 1 calc R U . . .
C41 C 0.56525(8) 0.80871(10) 0.47248(7) 0.0168(3) Uani 1 1 d . . . . .
C42 C 0.56026(9) 0.74902(11) 0.41717(8) 0.0227(3) Uani 1 1 d . . . . .
C43 C 0.58932(10) 0.78558(12) 0.36712(8) 0.0251(3) Uani 1 1 d . . . . .
H43 H 0.5871 0.7474 0.3307 0.030 Uiso 1 1 calc R U . . .
C44 C 0.62133(9) 0.87672(11) 0.37001(7) 0.0219(3) Uani 1 1 d . . . . .
H44 H 0.6395 0.8989 0.3357 0.026 Uiso 1 1 calc R U . . .
C45 C 0.62611(8) 0.93425(10) 0.42382(7) 0.0190(3) Uani 1 1 d . . . . .
H45 H 0.6476 0.9953 0.4262 0.023 Uiso 1 1 calc R U . . .
C46 C 0.59830(8) 0.89978(10) 0.47448(7) 0.0172(3) Uani 1 1 d . . . . .
H46 H 0.6018 0.9386 0.5109 0.021 Uiso 1 1 calc R U . . .
C47 C 0.57943(14) 0.53078(14) 0.45095(14) 0.0563(7) Uani 1 1 d . . . . .
H47A H 0.5536 0.4700 0.4453 0.084 Uiso 1 1 calc R U . . .
H47B H 0.5939 0.5472 0.4964 0.084 Uiso 1 1 calc R U . . .
H47C H 0.6235 0.5262 0.4349 0.084 Uiso 1 1 calc R U . . .
C48A C 0.5041(12) 0.5854(11) 0.3204(6) 0.057(3) Uani 0.62(4) 1 d . . P A 1
H48A H 0.4717 0.6298 0.2915 0.086 Uiso 0.62(4) 1 calc R U P A 1
H48B H 0.4821 0.5222 0.3148 0.086 Uiso 0.62(4) 1 calc R U P A 1
H48C H 0.5522 0.5836 0.3106 0.086 Uiso 0.62(4) 1 calc R U P A 1
C48B C 0.4731(14) 0.6129(13) 0.3097(6) 0.047(3) Uani 0.38(4) 1 d . . P A 2
H48D H 0.4417 0.6677 0.2941 0.071 Uiso 0.38(4) 1 calc R U P A 2
H48E H 0.4437 0.5551 0.3005 0.071 Uiso 0.38(4) 1 calc R U P A 2
H48F H 0.5131 0.6102 0.2884 0.071 Uiso 0.38(4) 1 calc R U P A 2

loop_
_atom_site_aniso_label
_atom_site_aniso_U_11
_atom_site_aniso_U_22
_atom_site_aniso_U_33
_atom_site_aniso_U_23
_atom_site_aniso_U_13
_atom_site_aniso_U_12
Si1 0.01187(19) 0.0163(2) 0.01673(19) 0.00052(14) 0.00309(14) -0.00005(14)
Si2 0.0144(2) 0.0265(2) 0.0377(3) -0.01366(19) 0.00323(18) -0.00181(17)
Si3 0.0174(2) 0.0241(2) 0.0190(2) 0.00606(16) 0.00472(16) -0.00166(16)
Si4 0.0197(2) 0.0208(2) 0.0313(2) -0.00540(17) 0.00896(17) -0.00037(16)
F1 0.0189(4) 0.0177(4) 0.0281(5) 0.0017(3) 0.0061(3) 0.0001(3)
C1 0.0144(7) 0.0171(7) 0.0190(7) 0.0032(5) 0.0040(5) 0.0005(5)
C2 0.0150(7) 0.0178(7) 0.0205(7) 0.0026(5) 0.0032(5) 0.0001(5)
C3 0.0140(7) 0.0220(7) 0.0235(7) 0.0035(6) 0.0031(6) -0.0009(6)
C4 0.0165(7) 0.0248(8) 0.0235(7) 0.0032(6) 0.0083(6) 0.0032(6)
C5 0.0215(7) 0.0213(7) 0.0205(7) 0.0001(6) 0.0072(6) 0.0012(6)
C6 0.0154(7) 0.0198(7) 0.0198(7) 0.0017(5) 0.0028(5) -0.0006(6)
C7 0.0280(9) 0.0655(14) 0.0269(9) -0.0197(9) 0.0016(7) -0.0086(9)
C8 0.0225(9) 0.0278(9) 0.0812(16) -0.0136(10) 0.0083(9) -0.0057(7)
C9 0.0120(6) 0.0181(7) 0.0172(7) 0.0003(5) 0.0044(5) 0.0015(5)
C10 0.0131(7) 0.0213(7) 0.0184(7) 0.0012(5) 0.0048(5) 0.0014(5)
C11 0.0190(7) 0.0270(8) 0.0175(7) 0.0008(6) 0.0007(6) 0.0004(6)
C12 0.0183(7) 0.0240(8) 0.0262(8) -0.0039(6) 0.0007(6) -0.0034(6)
C13 0.0177(7) 0.0177(7) 0.0292(8) 0.0026(6) 0.0068(6) -0.0006(6)
C14 0.0144(7) 0.0201(7) 0.0185(7) 0.0031(6) 0.0049(5) 0.0023(5)
C15 0.0221(8) 0.0306(9) 0.0272(8) 0.0023(6) 0.0104(6) -0.0041(6)
C16 0.0249(8) 0.0243(8) 0.0382(9) 0.0104(7) 0.0086(7) 0.0045(7)
C17 0.0147(7) 0.0198(7) 0.0175(7) -0.0032(5) 0.0014(5) -0.0041(5)
C18 0.0175(7) 0.0222(7) 0.0222(7) -0.0057(6) 0.0048(6) -0.0051(6)
C19 0.0275(9) 0.0340(9) 0.0239(8) -0.0084(7) 0.0100(7) -0.0073(7)
C20 0.0343(9) 0.0384(10) 0.0158(7) -0.0026(7) 0.0043(6) -0.0123(8)
C21 0.0297(9) 0.0273(8) 0.0197(7) 0.0026(6) -0.0027(6) -0.0063(7)
C22 0.0199(7) 0.0225(8) 0.0197(7) -0.0018(6) 0.0009(6) -0.0018(6)
C23 0.0326(10) 0.0230(9) 0.0571(12) -0.0066(8) 0.0093(9) -0.0030(7)
C24 0.0313(9) 0.0355(10) 0.0481(11) -0.0101(8) 0.0194(8) 0.0027(8)
Si5 0.01212(19) 0.0164(2) 0.01760(19) -0.00140(14) 0.00495(14) -0.00108(14)
Si6 0.0170(2) 0.0224(2) 0.0195(2) 0.00163(16) 0.00719(16) 0.00103(16)
Si7 0.0148(2) 0.0255(2) 0.0331(2) 0.00935(18) 0.00759(17) 0.00336(16)
Si8 0.0581(4) 0.0322(3) 0.0359(3) -0.0180(2) 0.0300(3) -0.0310(2)
F2 0.0198(4) 0.0174(4) 0.0277(5) -0.0004(3) 0.0088(4) -0.0002(3)
C25 0.0136(7) 0.0158(7) 0.0200(7) -0.0029(5) 0.0038(5) -0.0020(5)
C26 0.0159(7) 0.0148(6) 0.0210(7) -0.0035(5) 0.0049(5) -0.0020(5)
C27 0.0161(7) 0.0188(7) 0.0247(7) -0.0037(6) 0.0074(6) -0.0022(6)
C28 0.0126(7) 0.0227(7) 0.0275(8) -0.0045(6) 0.0001(6) 0.0002(6)
C29 0.0213(8) 0.0227(8) 0.0199(7) -0.0002(6) -0.0008(6) 0.0001(6)
C30 0.0183(7) 0.0210(7) 0.0196(7) -0.0005(6) 0.0052(5) -0.0021(6)
C31 0.0316(9) 0.0281(9) 0.0333(9) 0.0026(7) 0.0147(7) -0.0044(7)
C32 0.0291(9) 0.0335(9) 0.0232(8) -0.0025(7) 0.0105(7) -0.0029(7)
C33 0.0150(7) 0.0200(7) 0.0174(7) 0.0010(5) 0.0055(5) -0.0019(6)
C34 0.0170(7) 0.0243(8) 0.0214(7) 0.0041(6) 0.0038(6) -0.0027(6)
C35 0.0211(8) 0.0364(9) 0.0271(8) 0.0033(7) -0.0041(6) -0.0045(7)
C36 0.0360(10) 0.0326(9) 0.0243(8) -0.0061(7) -0.0003(7) -0.0119(8)
C37 0.0329(9) 0.0227(8) 0.0260(8) -0.0047(6) 0.0106(7) -0.0040(7)
C38 0.0189(7) 0.0223(7) 0.0206(7) -0.0001(6) 0.0053(6) -0.0004(6)
C39 0.0240(8) 0.0289(9) 0.0421(10) 0.0112(7) 0.0127(7) 0.0030(7)
C40 0.0180(8) 0.0445(11) 0.0592(13) 0.0229(10) 0.0069(8) 0.0037(8)
C41 0.0122(6) 0.0193(7) 0.0193(7) -0.0014(5) 0.0048(5) -0.0007(5)
C42 0.0240(8) 0.0218(7) 0.0244(8) -0.0053(6) 0.0100(6) -0.0084(6)
C43 0.0312(9) 0.0251(8) 0.0221(8) -0.0074(6) 0.0125(6) -0.0088(7)
C44 0.0237(8) 0.0225(7) 0.0215(7) 0.0008(6) 0.0096(6) -0.0039(6)
C45 0.0170(7) 0.0139(7) 0.0259(7) 0.0004(6) 0.0052(6) -0.0007(5)
C46 0.0138(7) 0.0176(7) 0.0199(7) -0.0030(5) 0.0037(5) 0.0011(5)
C47 0.0684(15) 0.0217(9) 0.1017(19) -0.0154(11) 0.0633(15) -0.0151(10)
C48A 0.094(7) 0.048(5) 0.040(3) -0.024(3) 0.035(4) -0.046(5)
C48B 0.071(8) 0.040(5) 0.035(4) -0.016(4) 0.019(5) -0.037(5)

loop_
_atom_type_symbol
_atom_type_description
_atom_type_scat_dispersion_real
_atom_type_scat_dispersion_imag
_atom_type_scat_source
C C 0.0033 0.0016 'International Tables Vol C Tables 4.2.6.8 and 6.1.1.4'
H H 0.0000 0.0000 'International Tables Vol C Tables 4.2.6.8 and 6.1.1.4'
F F 0.0171 0.0103 'International Tables Vol C Tables 4.2.6.8 and 6.1.1.4'
Si Si 0.0817 0.0704 'International Tables Vol C Tables 4.2.6.8 and 6.1.1.4'

loop_
_exptl_crystal_face_index_h
_exptl_crystal_face_index_k
_exptl_crystal_face_index_l
_exptl_crystal_face_perp_dist
_exptl_oxdiff_crystal_face_indexfrac_h
_exptl_oxdiff_crystal_face_indexfrac_k
_exptl_oxdiff_crystal_face_indexfrac_l
_exptl_oxdiff_crystal_face_x
_exptl_oxdiff_crystal_face_y
_exptl_oxdiff_crystal_face_z
0 -1 -29 0.0602 -0.0171 -1.0019 -29.0008 -0.3703 -0.0946 -0.9281
0 1 29 0.0822 0.0171 1.0019 29.0008 0.3703 0.0946 0.9281
0 -4 -5 0.1108 -0.0079 -3.9982 -4.9975 -0.1964 -0.1489 -0.1043
2 5 -4 0.1287 2.0035 4.9969 -4.0047 0.1843 0.1097 -0.1977
-5 -2 0 0.1872 -5.0007 -1.9988 0.0040 -0.2128 0.0687 0.0164
4 1 -5 0.2237 3.9971 0.9990 -5.0031 0.0916 -0.0861 -0.1669
1 0 0 0.3138 0.9996 -0.0000 -0.0005 0.0287 -0.0276 0.0025
-5 0 -2 0.1923 -4.9992 -0.0001 -1.9975 -0.1667 0.1339 -0.0777

loop_
_geom_angle_atom_site_label_1
_geom_angle_atom_site_label_2
_geom_angle_atom_site_label_3
_geom_angle
F1 Si1 C1 107.41(6)
F1 Si1 C9 108.08(6)
F1 Si1 C17 109.89(6)
C9 Si1 C1 108.81(6)
C17 Si1 C1 112.66(7)
C17 Si1 C9 109.85(6)
C2 Si2 H2 107.9(9)
C7 Si2 H2 111.0(9)
C7 Si2 C2 109.82(8)
C7 Si2 C8 108.40(10)
C8 Si2 H2 110.7(9)
C8 Si2 C2 109.06(9)
C10 Si3 H3 101.3(8)
C15 Si3 H3 107.7(8)
C15 Si3 C10 112.26(7)
C16 Si3 H3 106.7(8)
C16 Si3 C10 116.65(7)
C16 Si3 C15 111.17(8)
C18 Si4 H4 107.9(8)
C23 Si4 H4 111.8(8)
C23 Si4 C18 108.65(8)
C23 Si4 C24 109.10(9)
C24 Si4 H4 108.6(8)
C24 Si4 C18 110.82(8)
C2 C1 Si1 123.94(11)
C6 C1 Si1 117.60(11)
C6 C1 C2 118.41(13)
C1 C2 Si2 125.49(11)
C3 C2 Si2 116.36(11)
C3 C2 C1 118.09(14)
C2 C3 H3A 118.9
C4 C3 C2 122.22(14)
C4 C3 H3A 118.9
C3 C4 H4A 120.2
C5 C4 C3 119.63(14)
C5 C4 H4A 120.2
C4 C5 H5 120.2
C4 C5 C6 119.54(14)
C6 C5 H5 120.2
C1 C6 H6A 119.0
C5 C6 C1 122.09(14)
C5 C6 H6A 119.0
Si2 C7 H7A 109.5
Si2 C7 H7B 109.5
Si2 C7 H7C 109.5
H7A C7 H7B 109.5
H7A C7 H7C 109.5
H7B C7 H7C 109.5
Si2 C8 H8A 109.5
Si2 C8 H8B 109.5
Si2 C8 H8C 109.5
H8A C8 H8B 109.5
H8A C8 H8C 109.5
H8B C8 H8C 109.5
C10 C9 Si1 125.39(11)
C14 C9 Si1 115.48(10)
C14 C9 C10 118.83(13)
C9 C10 Si3 127.47(11)
C11 C10 Si3 114.85(11)
C11 C10 C9 117.62(13)
C10 C11 H11 118.7
C12 C11 C10 122.53(14)
C12 C11 H11 118.7
C11 C12 H12 120.2
C13 C12 C11 119.67(14)
C13 C12 H12 120.2
C12 C13 H13 120.4
C12 C13 C14 119.15(14)
C14 C13 H13 120.4
C9 C14 H14 118.9
C13 C14 C9 122.19(13)
C13 C14 H14 118.9
Si3 C15 H15A 109.5
Si3 C15 H15B 109.5
Si3 C15 H15C 109.5
H15A C15 H15B 109.5
H15A C15 H15C 109.5
H15B C15 H15C 109.5
Si3 C16 H16A 109.5
Si3 C16 H16B 109.5
Si3 C16 H16C 109.5
H16A C16 H16B 109.5
H16A C16 H16C 109.5
H16B C16 H16C 109.5
C18 C17 Si1 124.83(11)
C22 C17 Si1 115.98(11)
C22 C17 C18 119.06(14)
C17 C18 Si4 124.53(12)
C19 C18 Si4 117.87(12)
C19 C18 C17 117.54(15)
C18 C19 H19 118.9
C20 C19 C18 122.29(16)
C20 C19 H19 118.9
C19 C20 H20 120.0
C21 C20 C19 119.92(15)
C21 C20 H20 120.0
C20 C21 H21 120.4
C20 C21 C22 119.28(16)
C22 C21 H21 120.4
C17 C22 H22 119.0
C21 C22 C17 121.91(15)
C21 C22 H22 119.0
Si4 C23 H23A 109.5
Si4 C23 H23B 109.5
Si4 C23 H23C 109.5
H23A C23 H23B 109.5
H23A C23 H23C 109.5
H23B C23 H23C 109.5
Si4 C24 H24A 109.5
Si4 C24 H24B 109.5
Si4 C24 H24C 109.5
H24A C24 H24B 109.5
H24A C24 H24C 109.5
H24B C24 H24C 109.5
F2 Si5 C25 108.36(6)
F2 Si5 C33 108.79(6)
F2 Si5 C41 108.27(6)
C33 Si5 C25 112.45(6)
C41 Si5 C25 110.17(7)
C41 Si5 C33 108.72(6)
C26 Si6 H6 109.5(8)
C31 Si6 H6 108.9(8)
C31 Si6 C26 109.45(7)
C31 Si6 C32 109.13(8)
C32 Si6 H6 109.5(8)
C32 Si6 C26 110.34(7)
C34 Si7 H7 110.3(9)
C39 Si7 H7 108.9(9)
C39 Si7 C34 110.79(7)
C39 Si7 C40 109.15(8)
C40 Si7 H7 107.4(9)
C40 Si7 C34 110.28(9)
C42 Si8 H8 112.6(8)
C42 Si8 C48B 104.9(4)
C47 Si8 H8 108.8(8)
C47 Si8 C42 112.73(9)
C47 Si8 C48B 120.5(7)
C48A Si8 H8 110.4(10)
C48A Si8 C42 109.9(3)
C48A Si8 C47 101.8(7)
C48B Si8 H8 96.2(10)
C26 C25 Si5 124.35(11)
C30 C25 Si5 117.21(11)
C30 C25 C26 118.42(13)
C25 C26 Si6 125.29(11)
C27 C26 Si6 116.26(11)
C27 C26 C25 118.41(14)
C26 C27 H27 119.0
C28 C27 C26 122.03(14)
C28 C27 H27 119.0
C27 C28 H28 120.2
C29 C28 C27 119.59(14)
C29 C28 H28 120.2
C28 C29 H29 120.2
C28 C29 C30 119.64(14)
C30 C29 H29 120.2
C25 C30 H30 119.1
C29 C30 C25 121.90(14)
C29 C30 H30 119.1
Si6 C31 H31A 109.5
Si6 C31 H31B 109.5
Si6 C31 H31C 109.5
H31A C31 H31B 109.5
H31A C31 H31C 109.5
H31B C31 H31C 109.5
Si6 C32 H32A 109.5
Si6 C32 H32B 109.5
Si6 C32 H32C 109.5
H32A C32 H32B 109.5
H32A C32 H32C 109.5
H32B C32 H32C 109.5
C34 C33 Si5 124.51(11)
C38 C33 Si5 116.19(11)
C38 C33 C34 119.11(14)
C33 C34 Si7 124.33(12)
C35 C34 Si7 118.10(12)
C35 C34 C33 117.57(15)
C34 C35 H35 118.9
C36 C35 C34 122.25(15)
C36 C35 H35 118.9
C35 C36 H36 119.9
C37 C36 C35 120.13(15)
C37 C36 H36 119.9
C36 C37 H37 120.4
C36 C37 C38 119.17(16)
C38 C37 H37 120.4
C33 C38 H38 119.1
C37 C38 C33 121.77(14)
C37 C38 H38 119.1
Si7 C39 H39A 109.5
Si7 C39 H39B 109.5
Si7 C39 H39C 109.5
H39A C39 H39B 109.5
H39A C39 H39C 109.5
H39B C39 H39C 109.5
Si7 C40 H40A 109.5
Si7 C40 H40B 109.5
Si7 C40 H40C 109.5
H40A C40 H40B 109.5
H40A C40 H40C 109.5
H40B C40 H40C 109.5
C42 C41 Si5 125.34(11)
C46 C41 Si5 115.49(11)
C46 C41 C42 119.09(13)
C41 C42 Si8 125.08(12)
C43 C42 Si8 117.50(11)
C43 C42 C41 117.41(14)
C42 C43 H43 118.8
C44 C43 C42 122.41(14)
C44 C43 H43 118.8
C43 C44 H44 120.0
C45 C44 C43 119.92(14)
C45 C44 H44 120.0
C44 C45 H45 120.5
C44 C45 C46 119.05(14)
C46 C45 H45 120.5
C41 C46 H46 118.9
C45 C46 C41 122.12(13)
C45 C46 H46 118.9
Si8 C47 H47A 109.5
Si8 C47 H47B 109.5
Si8 C47 H47C 109.5
H47A C47 H47B 109.5
H47A C47 H47C 109.5
H47B C47 H47C 109.5
Si8 C48A H48A 109.5
Si8 C48A H48B 109.5
Si8 C48A H48C 109.5
H48A C48A H48B 109.5
H48A C48A H48C 109.5
H48B C48A H48C 109.5
Si8 C48B H48D 109.5
Si8 C48B H48E 109.5
Si8 C48B H48F 109.5
H48D C48B H48E 109.5
H48D C48B H48F 109.5
H48E C48B H48F 109.5

loop_
_geom_bond_atom_site_label_1
_geom_bond_atom_site_label_2
_geom_bond_distance
Si1 F1 1.6021(9)
Si1 C1 1.8774(15)
Si1 C9 1.8692(15)
Si1 C17 1.8678(15)
Si2 H2 1.38(2)
Si2 C2 1.8815(16)
Si2 C7 1.864(2)
Si2 C8 1.864(2)
Si3 H3 1.423(19)
Si3 C10 1.8929(15)
Si3 C15 1.8676(16)
Si3 C16 1.8624(18)
Si4 H4 1.368(19)
Si4 C18 1.8890(17)
Si4 C23 1.8629(18)
Si4 C24 1.8684(18)
C1 C2 1.425(2)
C1 C6 1.400(2)
C2 C3 1.402(2)
C3 H3A 0.9300
C3 C4 1.389(2)
C4 H4A 0.9300
C4 C5 1.379(2)
C5 H5 0.9300
C5 C6 1.392(2)
C6 H6A 0.9300
C7 H7A 0.9600
C7 H7B 0.9600
C7 H7C 0.9600
C8 H8A 0.9600
C8 H8B 0.9600
C8 H8C 0.9600
C9 C10 1.419(2)
C9 C14 1.403(2)
C10 C11 1.404(2)
C11 H11 0.9300
C11 C12 1.389(2)
C12 H12 0.9300
C12 C13 1.382(2)
C13 H13 0.9300
C13 C14 1.389(2)
C14 H14 0.9300
C15 H15A 0.9600
C15 H15B 0.9600
C15 H15C 0.9600
C16 H16A 0.9600
C16 H16B 0.9600
C16 H16C 0.9600
C17 C18 1.425(2)
C17 C22 1.400(2)
C18 C19 1.400(2)
C19 H19 0.9300
C19 C20 1.391(3)
C20 H20 0.9300
C20 C21 1.379(3)
C21 H21 0.9300
C21 C22 1.388(2)
C22 H22 0.9300
C23 H23A 0.9600
C23 H23B 0.9600
C23 H23C 0.9600
C24 H24A 0.9600
C24 H24B 0.9600
C24 H24C 0.9600
Si5 F2 1.6032(9)
Si5 C25 1.8722(15)
Si5 C33 1.8715(15)
Si5 C41 1.8711(15)
Si6 H6 1.414(19)
Si6 C26 1.8852(15)
Si6 C31 1.8642(17)
Si6 C32 1.8669(17)
Si7 H7 1.37(2)
Si7 C34 1.8891(17)
Si7 C39 1.8622(17)
Si7 C40 1.8670(19)
Si8 H8 1.49(2)
Si8 C42 1.8900(16)
Si8 C47 1.845(3)
Si8 C48A 1.843(8)
Si8 C48B 1.987(14)
C25 C26 1.420(2)
C25 C30 1.406(2)
C26 C27 1.405(2)
C27 H27 0.9300
C27 C28 1.388(2)
C28 H28 0.9300
C28 C29 1.385(2)
C29 H29 0.9300
C29 C30 1.390(2)
C30 H30 0.9300
C31 H31A 0.9600
C31 H31B 0.9600
C31 H31C 0.9600
C32 H32A 0.9600
C32 H32B 0.9600
C32 H32C 0.9600
C33 C34 1.422(2)
C33 C38 1.400(2)
C34 C35 1.401(2)
C35 H35 0.9300
C35 C36 1.386(3)
C36 H36 0.9300
C36 C37 1.378(3)
C37 H37 0.9300
C37 C38 1.391(2)
C38 H38 0.9300
C39 H39A 0.9600
C39 H39B 0.9600
C39 H39C 0.9600
C40 H40A 0.9600
C40 H40B 0.9600
C40 H40C 0.9600
C41 C42 1.421(2)
C41 C46 1.398(2)
C42 C43 1.403(2)
C43 H43 0.9300
C43 C44 1.389(2)
C44 H44 0.9300
C44 C45 1.378(2)
C45 H45 0.9300
C45 C46 1.391(2)
C46 H46 0.9300
C47 H47A 0.9600
C47 H47B 0.9600
C47 H47C 0.9600
C48A H48A 0.9600
C48A H48B 0.9600
C48A H48C 0.9600
C48B H48D 0.9600
C48B H48E 0.9600
C48B H48F 0.9600
